data_4022495
loop_
_publ_author_name
'Toshiaki Murai'
'Akinori Fujishima'
'Chigusa Iwamoto'
'Shinzi Kato'

_publ_section_title
;
 Highly Efficient Peterson Olefination Leading to Unsaturated
 Selenoamides and Their Characterization
;
_journal_name_full 'Journal of Organic Chemistry'
_journal_page_first 7979
_journal_page_last 7982
_journal_paper_doi 10.1021/jo034653k
_journal_volume 68
_journal_year 2003
_chemical_formula_sum 'C15 H16 Br N Se'
_chemical_formula_weight 369.16
_space_group_IT_number 14
_symmetry_cell_setting monoclinic
_symmetry_Int_Tables_number 14
_symmetry_space_group_name_Hall '-P 2ybc'
_symmetry_space_group_name_H-M 'P 1 21/c 1'
_cell_angle_alpha 90
_cell_angle_beta 99.044(9)
_cell_angle_gamma 90
_cell_formula_units_Z 8
_cell_length_a 6.550(1)
_cell_length_b 29.510(5)
_cell_length_c 15.509(3)
_cell_measurement_reflns_used 4421
_cell_measurement_temperature 296.2
_cell_measurement_theta_max 27.5
_cell_measurement_theta_min 3.0
_cell_volume 2960.6(9)
_computing_cell_refinement CRYSTALCLEAR
_computing_data_collection CRYSTALCLEAR
_computing_data_reduction 'teXsan Ver. 1.11'
_computing_publication_material 'teXsan Ver. 1.11'
_computing_structure_refinement 'teXsan Ver. 1.10'
_computing_structure_solution SHELXS86
_diffrn_detector_area_resol_mean 14.62
_diffrn_measured_fraction_theta_full 0.9906
_diffrn_measured_fraction_theta_max 0.9906
_diffrn_measurement_device_type 'Rigaku/MSC Mercury CCD'
_diffrn_measurement_method \w
_diffrn_radiation_type 'Mo K\a'
_diffrn_radiation_wavelength 0.7107
_diffrn_reflns_av_R_equivalents 0.068
_diffrn_reflns_limit_h_max 6
_diffrn_reflns_limit_h_min -8
_diffrn_reflns_limit_k_max 38
_diffrn_reflns_limit_k_min -35
_diffrn_reflns_limit_l_max 13
_diffrn_reflns_limit_l_min -20
_diffrn_reflns_number 340
_diffrn_reflns_theta_full 27.53
_diffrn_reflns_theta_max 27.53
_exptl_absorpt_coefficient_mu 5.227
_exptl_absorpt_correction_type none
_exptl_crystal_colour Brown
_exptl_crystal_density_diffrn 1.656
_exptl_crystal_density_method 'not measured'
_exptl_crystal_description Prism
_exptl_crystal_size_max 0.300
_exptl_crystal_size_mid 0.200
_exptl_crystal_size_min 0.200
_refine_diff_density_max 2.02
_refine_diff_density_min -1.49
_refine_ls_extinction_method none
_refine_ls_goodness_of_fit_ref 0.874
_refine_ls_hydrogen_treatment noref
_refine_ls_number_parameters 325
_refine_ls_number_reflns 6767
_refine_ls_R_factor_gt 0.0543
_refine_ls_shift/su_max 0.0017
_refine_ls_structure_factor_coef Fsqd
_refine_ls_weighting_details 'w = 1/[\s^2^(Fo^2^) + (0.05000(Max(Fo^2^,0) + 2Fc^2^)/3)^2^]'
_refine_ls_weighting_scheme calc
_refine_ls_wR_factor_ref 0.1499
_reflns_number_gt 2924
_reflns_number_total 6767
_reflns_threshold_expression F^2^>2.0\s(F^2^)
_cod_data_source_file jo034653ksi20030515_050426.cif
_cod_data_source_block '_7b'
_cod_original_sg_symbol_H-M 'P 21/c'
_cod_original_formula_sum 'C15 H16 Br N Se '
_cod_database_code 4022495

loop_
_symmetry_equiv_pos_as_xyz
x,y,z
-x,1/2+y,1/2-z
-x,-y,-z
x,1/2-y,1/2+z

loop_
_atom_site_label
_atom_site_type_symbol
_atom_site_fract_x
_atom_site_fract_y
_atom_site_fract_z
_atom_site_U_iso_or_equiv
_atom_site_adp_type
_atom_site_occupancy
_atom_site_calc_flag
Br(1) Br 1.4308(1) 0.41892(3) 0.68020(6) 0.0900(3) Uani 1.00 d
Br(2) Br -0.0035(1) 0.82518(3) 0.77404(6) 0.0797(3) Uani 1.00 d
Se(1) Se 0.08384(10) 0.67671(3) 0.53822(5) 0.0654(2) Uani 1.00 d
Se(2) Se 1.3779(1) 0.57478(3) 0.89667(6) 0.0722(3) Uani 1.00 d
N(1) N 0.3857(7) 0.7431(2) 0.5707(3) 0.048(2) Uani 1.00 d
N(2) N 1.0767(7) 0.5085(2) 0.8740(3) 0.052(2) Uani 1.00 d
C(1) C 0.3483(9) 0.6994(2) 0.5686(4) 0.045(2) Uani 1.00 d
C(2) C 0.5231(9) 0.6685(2) 0.5923(4) 0.052(2) Uani 1.00 d
C(3) C 0.5270(9) 0.6242(2) 0.5794(4) 0.050(2) Uani 1.00 d
C(4) C 0.7048(9) 0.5962(2) 0.6028(4) 0.049(2) Uani 1.00 d
C(5) C 0.7114(10) 0.5522(2) 0.5865(4) 0.055(2) Uani 1.00 d
C(6) C 0.8866(9) 0.5215(2) 0.6066(4) 0.047(2) Uani 1.00 d
C(7) C 0.8660(10) 0.4755(2) 0.5864(4) 0.056(2) Uani 1.00 d
C(8) C 1.025(1) 0.4450(2) 0.6058(4) 0.060(2) Uani 1.00 d
C(9) C 1.2131(10) 0.4605(2) 0.6488(4) 0.054(2) Uani 1.00 d
C(10) C 1.2416(10) 0.5059(2) 0.6695(4) 0.058(2) Uani 1.00 d
C(11) C 1.0804(10) 0.5361(2) 0.6480(4) 0.053(2) Uani 1.00 d
C(12) C 0.227(1) 0.7777(2) 0.5487(4) 0.068(2) Uani 1.00 d
C(13) C 0.339(2) 0.8212(3) 0.5711(7) 0.102(4) Uani 1.00 d
C(14) C 0.553(2) 0.8134(3) 0.5752(7) 0.105(4) Uani 1.00 d
C(15) C 0.592(1) 0.7638(2) 0.5969(5) 0.065(2) Uani 1.00 d
C(16) C 1.1143(9) 0.5523(2) 0.8691(4) 0.050(2) Uani 1.00 d
C(17) C 0.9365(9) 0.5817(2) 0.8421(4) 0.056(2) Uani 1.00 d
C(18) C 0.9353(9) 0.6260(2) 0.8547(4) 0.055(2) Uani 1.00 d
C(19) C 0.7552(9) 0.6538(2) 0.8330(4) 0.054(2) Uani 1.00 d
C(20) C 0.7396(9) 0.6974(2) 0.8532(4) 0.054(2) Uani 1.00 d
C(21) C 0.5585(9) 0.7262(2) 0.8360(4) 0.044(2) Uani 1.00 d
C(22) C 0.5695(9) 0.7708(2) 0.8668(4) 0.053(2) Uani 1.00 d
C(23) C 0.401(1) 0.7999(2) 0.8494(4) 0.056(2) Uani 1.00 d
C(24) C 0.2215(10) 0.7845(2) 0.8022(4) 0.053(2) Uani 1.00 d
C(25) C 0.2041(9) 0.7406(2) 0.7722(4) 0.054(2) Uani 1.00 d
C(26) C 0.3691(9) 0.7115(2) 0.7888(4) 0.049(2) Uani 1.00 d
C(27) C 1.236(1) 0.4736(3) 0.9001(5) 0.072(3) Uani 1.00 d
C(28) C 1.124(2) 0.4297(3) 0.8965(7) 0.114(4) Uani 1.00 d
C(29) C 0.912(2) 0.4382(3) 0.8745(8) 0.126(5) Uani 1.00 d
C(30) C 0.870(1) 0.4862(2) 0.8503(5) 0.065(2) Uani 1.00 d
H(1) H 1.3427 0.4742 0.8611 0.0865 Uiso 1.00 calc
H(2) H 1.3124 0.4791 0.9578 0.0865 Uiso 1.00 calc
H(3) H 1.1667 0.4109 0.8491 0.1386 Uiso 1.00 calc
H(4) H 1.1524 0.4137 0.9479 0.1386 Uiso 1.00 calc
H(5) H 0.8518 0.4190 0.8249 0.1474 Uiso 1.00 calc
H(6) H 0.8446 0.4301 0.9222 0.1474 Uiso 1.00 calc
H(7) H 0.7684 0.4996 0.8818 0.0773 Uiso 1.00 calc
H(8) H 0.8159 0.4903 0.7886 0.0773 Uiso 1.00 calc
H(9) H 0.1675 0.7771 0.4879 0.0832 Uiso 1.00 calc
H(10) H 0.1144 0.7739 0.5817 0.0832 Uiso 1.00 calc
H(11) H 0.2943 0.8449 0.5307 0.1235 Uiso 1.00 calc
H(12) H 0.3180 0.8320 0.6287 0.1235 Uiso 1.00 calc
H(13) H 0.5931 0.8198 0.5177 0.1208 Uiso 1.00 calc
H(14) H 0.6373 0.8323 0.6160 0.1208 Uiso 1.00 calc
H(15) H 0.6433 0.7593 0.6578 0.0803 Uiso 1.00 calc
H(16) H 0.6944 0.7502 0.5650 0.0803 Uiso 1.00 calc
H(17) H 0.7333 0.4644 0.5577 0.0663 Uiso 1.00 calc
H(18) H 1.0084 0.4133 0.5870 0.0754 Uiso 1.00 calc
H(19) H 1.3725 0.5167 0.6991 0.0708 Uiso 1.00 calc
H(20) H 1.1029 0.5679 0.6630 0.0603 Uiso 1.00 calc
H(21) H 0.6972 0.7815 0.9019 0.0636 Uiso 1.00 calc
H(22) H 0.4112 0.8309 0.8716 0.0689 Uiso 1.00 calc
H(23) H 0.0748 0.7303 0.7380 0.0630 Uiso 1.00 calc
H(24) H 0.3545 0.6801 0.7685 0.0617 Uiso 1.00 calc
H(25) H 0.8670 0.7117 0.8802 0.0634 Uiso 1.00 calc
H(26) H 0.6519 0.6817 0.6196 0.0641 Uiso 1.00 calc
H(27) H 0.3993 0.6099 0.5520 0.0579 Uiso 1.00 calc
H(28) H 0.8305 0.6103 0.6312 0.0610 Uiso 1.00 calc
H(29) H 0.5811 0.5392 0.5593 0.0674 Uiso 1.00 calc
H(30) H 0.8086 0.5681 0.8138 0.0650 Uiso 1.00 calc
H(31) H 1.0637 0.6400 0.8796 0.0663 Uiso 1.00 calc
H(32) H 0.6333 0.6397 0.8012 0.0663 Uiso 1.00 calc

loop_
_atom_site_aniso_label
_atom_site_aniso_U_11
_atom_site_aniso_U_22
_atom_site_aniso_U_33
_atom_site_aniso_U_12
_atom_site_aniso_U_13
_atom_site_aniso_U_23
Br(1) 0.0841(6) 0.0799(6) 0.1065(7) 0.0342(5) 0.0162(5) 0.0073(5)
Br(2) 0.0810(5) 0.0734(6) 0.0833(6) 0.0281(4) 0.0085(4) 0.0097(5)
Se(1) 0.0432(4) 0.0717(5) 0.0790(6) -0.0034(3) 0.0023(3) -0.0066(4)
Se(2) 0.0438(4) 0.0697(5) 0.0997(6) 0.0005(3) 0.0003(4) -0.0072(5)
N(1) 0.053(3) 0.043(3) 0.047(3) -0.001(2) 0.005(2) -0.002(3)
N(2) 0.054(3) 0.052(4) 0.051(3) 0.008(3) 0.008(3) 0.001(3)
C(1) 0.045(3) 0.059(4) 0.032(3) -0.004(3) 0.005(3) -0.003(3)
C(2) 0.048(4) 0.052(4) 0.056(4) -0.003(3) 0.003(3) -0.001(4)
C(3) 0.049(4) 0.049(4) 0.049(4) 0.000(3) 0.004(3) -0.001(3)
C(4) 0.047(4) 0.047(4) 0.054(4) -0.002(3) 0.005(3) 0.009(3)
C(5) 0.061(4) 0.054(4) 0.047(4) -0.003(3) 0.001(3) -0.001(3)
C(6) 0.051(4) 0.051(4) 0.040(4) -0.002(3) 0.008(3) -0.003(3)
C(7) 0.061(4) 0.050(4) 0.056(4) -0.002(3) 0.004(3) -0.009(4)
C(8) 0.075(5) 0.040(4) 0.064(5) 0.006(3) 0.013(4) 0.001(4)
C(9) 0.060(4) 0.056(5) 0.047(4) 0.011(3) 0.014(3) 0.008(4)
C(10) 0.052(4) 0.066(5) 0.053(4) -0.001(3) 0.004(3) 0.004(4)
C(11) 0.071(5) 0.043(4) 0.046(4) -0.007(3) 0.013(3) -0.003(3)
C(12) 0.084(5) 0.063(5) 0.056(5) 0.022(4) 0.005(4) 0.010(4)
C(13) 0.123(8) 0.045(5) 0.145(9) 0.013(5) 0.046(7) 0.019(6)
C(14) 0.111(8) 0.064(6) 0.126(8) -0.020(5) -0.023(6) 0.008(5)
C(15) 0.074(5) 0.052(5) 0.066(5) -0.013(4) 0.005(4) -0.003(4)
C(16) 0.055(4) 0.049(4) 0.048(4) -0.002(3) 0.011(3) -0.002(3)
C(17) 0.043(4) 0.052(4) 0.071(5) 0.009(3) 0.001(3) 0.006(4)
C(18) 0.049(4) 0.060(5) 0.055(4) 0.002(3) 0.007(3) 0.001(4)
C(19) 0.042(4) 0.060(5) 0.061(4) -0.003(3) 0.008(3) 0.011(4)
C(20) 0.042(4) 0.060(5) 0.061(5) -0.006(3) 0.012(3) 0.000(4)
C(21) 0.047(4) 0.050(4) 0.037(4) 0.001(3) 0.012(3) 0.006(3)
C(22) 0.051(4) 0.055(4) 0.055(4) -0.008(3) 0.009(3) 0.003(4)
C(23) 0.071(5) 0.041(4) 0.059(4) -0.003(3) 0.016(4) 0.002(3)
C(24) 0.058(4) 0.059(5) 0.045(4) 0.006(3) 0.018(3) 0.014(4)
C(25) 0.053(4) 0.052(4) 0.057(4) -0.002(3) 0.005(3) -0.003(4)
C(26) 0.050(4) 0.043(4) 0.054(4) 0.000(3) 0.010(3) -0.008(3)
C(27) 0.080(5) 0.065(5) 0.067(5) 0.024(4) 0.006(4) 0.004(4)
C(28) 0.104(7) 0.065(6) 0.17(1) 0.010(5) 0.004(7) 0.018(6)
C(29) 0.126(9) 0.064(6) 0.19(1) -0.011(6) 0.018(8) 0.028(7)
C(30) 0.062(4) 0.065(5) 0.068(5) -0.009(4) 0.016(4) -0.006(4)

loop_
_atom_type_symbol
_atom_type_description
_atom_type_scat_dispersion_real
_atom_type_scat_dispersion_imag
_atom_type_scat_source
C C 0.003 0.002
;International Tables for Crystallography
(1992, Vol. C, Tables 4.2.6.8 and 6.1.1.1)
;
H H 0.000 0.000
;International Tables for Crystallography
(1992, Vol. C, Table 6.1.1.2)
;
Br Br -0.290 2.459
;International Tables for Crystallography
(1992, Vol. C, Tables 4.2.6.8 and 6.1.1.1)
;
N N 0.006 0.003
;International Tables for Crystallography
(1992, Vol. C, Tables 4.2.6.8 and 6.1.1.1)
;
Se Se -0.093 2.226
;International Tables for Crystallography
(1992, Vol. C, Tables 4.2.6.8 and 6.1.1.1)
;

loop_
_geom_angle_atom_site_label_1
_geom_angle_atom_site_label_2
_geom_angle_atom_site_label_3
_geom_angle
_geom_angle_publ_flag
C(1) N(1) C(12) 123.9(5) yes
C(1) N(1) C(15) 124.8(5) yes
C(12) N(1) C(15) 111.3(5) yes
C(16) N(2) C(27) 124.6(6) yes
C(16) N(2) C(30) 125.8(5) yes
C(27) N(2) C(30) 109.6(5) yes
Se(1) C(1) N(1) 121.7(5) yes
Se(1) C(1) C(2) 120.2(5) yes
N(1) C(1) C(2) 118.1(5) yes
C(1) C(2) C(3) 127.6(6) yes
C(2) C(3) C(4) 124.6(6) yes
C(3) C(4) C(5) 124.6(6) yes
C(4) C(5) C(6) 128.1(6) yes
C(5) C(6) C(7) 120.8(6) yes
C(5) C(6) C(11) 122.4(6) yes
C(7) C(6) C(11) 116.8(6) yes
C(6) C(7) C(8) 123.0(6) yes
C(7) C(8) C(9) 118.4(6) yes
Br(1) C(9) C(8) 119.2(5) yes
Br(1) C(9) C(10) 120.1(5) yes
C(8) C(9) C(10) 120.7(6) yes
C(9) C(10) C(11) 119.9(6) yes
C(6) C(11) C(10) 121.2(6) yes
N(1) C(12) C(13) 104.0(6) yes
C(12) C(13) C(14) 108.5(7) yes
C(13) C(14) C(15) 107.5(7) yes
N(1) C(15) C(14) 102.8(6) yes
Se(2) C(16) N(2) 121.2(5) yes
Se(2) C(16) C(17) 122.0(5) yes
N(2) C(16) C(17) 116.8(5) yes
C(16) C(17) C(18) 124.7(6) yes
C(17) C(18) C(19) 123.8(6) yes
C(18) C(19) C(20) 126.1(6) yes
C(19) C(20) C(21) 127.9(6) yes
C(20) C(21) C(22) 119.5(6) yes
C(20) C(21) C(26) 123.0(6) yes
C(22) C(21) C(26) 117.5(5) yes
C(21) C(22) C(23) 121.2(6) yes
C(22) C(23) C(24) 119.4(6) yes
Br(2) C(24) C(23) 119.1(5) yes
Br(2) C(24) C(25) 119.9(5) yes
C(23) C(24) C(25) 120.9(6) yes
C(24) C(25) C(26) 120.3(6) yes
C(21) C(26) C(25) 120.7(6) yes
N(2) C(27) C(28) 105.8(6) yes
C(27) C(28) C(29) 108.6(7) yes
C(28) C(29) C(30) 111.9(8) yes
N(2) C(30) C(29) 103.4(6) yes

loop_
_geom_bond_atom_site_label_1
_geom_bond_atom_site_label_2
_geom_bond_distance
_geom_bond_publ_flag
Br(1) C(9) 1.886(6) yes
Br(2) C(24) 1.898(6) yes
Se(1) C(1) 1.848(6) yes
Se(2) C(16) 1.837(6) yes
N(1) C(1) 1.313(7) yes
N(1) C(12) 1.459(8) yes
N(1) C(15) 1.480(8) yes
N(2) C(16) 1.320(8) yes
N(2) C(27) 1.478(8) yes
N(2) C(30) 1.502(8) yes
C(1) C(2) 1.464(8) yes
C(2) C(3) 1.324(8) yes
C(3) C(4) 1.427(8) yes
C(4) C(5) 1.326(8) yes
C(5) C(6) 1.457(8) yes
C(6) C(7) 1.396(8) yes
C(6) C(11) 1.397(8) yes
C(7) C(8) 1.376(9) yes
C(8) C(9) 1.382(9) yes
C(9) C(10) 1.383(9) yes
C(10) C(11) 1.381(9) yes
C(12) C(13) 1.49(1) yes
C(13) C(14) 1.41(1) yes
C(14) C(15) 1.52(1) yes
C(16) C(17) 1.461(8) yes
C(17) C(18) 1.321(8) yes
C(18) C(19) 1.434(8) yes
C(19) C(20) 1.329(9) yes
C(20) C(21) 1.450(8) yes
C(21) C(22) 1.399(8) yes
C(21) C(26) 1.406(8) yes
C(22) C(23) 1.389(8) yes
C(23) C(24) 1.363(9) yes
C(24) C(25) 1.375(9) yes
C(25) C(26) 1.372(8) yes
C(27) C(28) 1.49(1) yes
C(28) C(29) 1.40(1) yes
C(29) C(30) 1.48(1) yes

loop_
_geom_contact_atom_site_label_1
_geom_contact_atom_site_label_2
_geom_contact_distance
_geom_contact_site_symmetry_2
N(1) C(25) 3.514(8) .
N(1) C(26) 3.526(8) .
N(1) C(22) 3.580(8) 4_564
N(2) C(10) 3.509(8) .
C(1) C(26) 3.415(8) .
C(1) C(23) 3.471(9) 4_564
C(2) C(26) 3.589(9) .
C(6) C(8) 3.572(9) 3_766
C(11) C(16) 3.434(9) .
C(11) C(17) 3.558(9) .

loop_
_geom_torsion_atom_site_label_1
_geom_torsion_atom_site_label_2
_geom_torsion_atom_site_label_3
_geom_torsion_atom_site_label_4
_geom_torsion
_geom_torsion_publ_flag
Br(1) C(9) C(8) C(7) 177.5(5) yes
Br(1) C(9) C(10) C(11) -178.6(5) yes
Br(2) C(24) C(23) C(22) -177.1(5) yes
Br(2) C(24) C(25) C(26) 177.0(5) yes
Se(1) C(1) N(1) C(12) -0.9(9) yes
Se(1) C(1) N(1) C(15) 178.1(4) yes
Se(1) C(1) C(2) C(3) 14.4(9) yes
Se(2) C(16) N(2) C(27) -0.9(9) yes
Se(2) C(16) N(2) C(30) -177.8(5) yes
Se(2) C(16) C(17) C(18) -17.3(10) yes
N(1) C(1) C(2) C(3) -166.5(7) yes
N(1) C(12) C(13) C(14) 19.5(10) yes
N(1) C(15) C(14) C(13) 21.0(10) yes
N(2) C(16) C(17) C(18) 161.8(7) yes
N(2) C(27) C(28) C(29) -2(1) yes
N(2) C(30) C(29) C(28) -9(1) yes
C(1) N(1) C(12) C(13) 173.4(6) yes
C(1) N(1) C(15) C(14) 172.1(7) yes
C(1) C(2) C(3) C(4) 178.6(6) yes
C(2) C(1) N(1) C(12) 179.9(5) yes
C(2) C(1) N(1) C(15) -1.0(9) yes
C(2) C(3) C(4) C(5) -177.0(7) yes
C(3) C(4) C(5) C(6) 178.8(6) yes
C(4) C(5) C(6) C(7) 178.8(7) yes
C(4) C(5) C(6) C(11) 0(1) yes
C(5) C(6) C(7) C(8) -178.5(6) yes
C(5) C(6) C(11) C(10) 177.3(6) yes
C(6) C(7) C(8) C(9) 1(1) yes
C(6) C(11) C(10) C(9) 0(1) yes
C(7) C(6) C(11) C(10) -1.5(9) yes
C(7) C(8) C(9) C(10) -1(1) yes
C(8) C(7) C(6) C(11) 0(1) yes
C(8) C(9) C(10) C(11) 0(1) yes
C(12) N(1) C(15) C(14) -8.8(8) yes
C(12) C(13) C(14) C(15) -25(1) yes
C(13) C(12) N(1) C(15) -5.8(8) yes
C(16) N(2) C(27) C(28) 179.9(7) yes
C(16) N(2) C(30) C(29) -175.7(7) yes
C(16) C(17) C(18) C(19) -175.6(6) yes
C(17) C(16) N(2) C(27) -180.0(6) yes
C(17) C(16) N(2) C(30) 3.1(10) yes
C(17) C(18) C(19) C(20) 171.9(7) yes
C(18) C(19) C(20) C(21) -177.0(6) yes
C(19) C(20) C(21) C(22) 176.3(7) yes
C(19) C(20) C(21) C(26) -3(1) yes
C(20) C(21) C(22) C(23) 178.0(6) yes
C(20) C(21) C(26) C(25) -178.1(6) yes
C(21) C(22) C(23) C(24) 0.7(10) yes
C(21) C(26) C(25) C(24) -0.5(10) yes
C(22) C(21) C(26) C(25) 1.6(9) yes
C(22) C(23) C(24) C(25) 0.5(10) yes
C(23) C(22) C(21) C(26) -1.7(9) yes
C(23) C(24) C(25) C(26) 0(1) yes
C(27) N(2) C(30) C(29) 7.0(8) yes
C(27) C(28) C(29) C(30) 7(1) yes
C(28) C(27) N(2) C(30) -2.8(8) yes
C(28) C(27) N(2) C(30) -2.8(8) yes

loop_
_cod_related_entry_id
_cod_related_entry_database
_cod_related_entry_code
1 ChemSpider 30658564
